data_7242912
loop_
_publ_author_name
'Choe, Solhye'
'Lee, Hyosun'
'Nayab, Saira'

_publ_section_title
;
 Synthesis, structures, and catalytic efficiency in ring opening
 polymerization of rac-lactide with tridentate vs. bidentate cobalt(ii),
 zinc(ii), and cadmium(ii) complexes containing N-substituted
 N,N-bis((3,5-dimethyl-1H-pyrazol-1-yl)methyl)amine ligands
;
_journal_issue 31
_journal_name_full 'RSC Advances'
_journal_page_first 18840
_journal_page_last 18851
_journal_paper_doi 10.1039/D1RA02365A
_journal_volume 11
_journal_year 2021
_chemical_formula_sum 'C21 H29 Cl2 N5 Zn'
_chemical_formula_weight 487.76
_space_group_crystal_system monoclinic
_space_group_IT_number 14
_space_group_name_Hall '-P 2yn'
_space_group_name_H-M_alt 'P 1 21/n 1'
_atom_sites_solution_hydrogens geom
_audit_creation_method SHELXL-2018/3
_audit_update_record
;
2021-03-06 deposited with the CCDC.	2021-05-20 downloaded from the CCDC.
;
_cell_angle_alpha 90
_cell_angle_beta 92.04(3)
_cell_angle_gamma 90
_cell_formula_units_Z 4
_cell_length_a 12.837(3)
_cell_length_b 12.585(3)
_cell_length_c 14.222(3)
_cell_measurement_reflns_used 64513
_cell_measurement_temperature 100(2)
_cell_measurement_theta_max 33.679
_cell_measurement_theta_min 0.350
_cell_volume 2296.2(9)
_computing_cell_refinement 'HKL3000sm (Otwinowski & Minor, 1997)'
_computing_data_collection 'PAL BL2D-SMDC Program (Shin et. al, 2016)'
_computing_data_reduction 'HKL3000sm (Otwinowski & Minor, 1997)'
_computing_structure_refinement SHELXL
_computing_structure_solution 'SHELXT 2018/2 (Sheldrick, 2018)'
_diffrn_ambient_temperature 100(2)
_diffrn_measured_fraction_theta_full 0.998
_diffrn_measured_fraction_theta_max 0.998
_diffrn_measurement_device_type 'Rayonix MX225HS CCD area detector'
_diffrn_measurement_method 'omega scan'
_diffrn_radiation_type synchrotron
_diffrn_radiation_wavelength 0.610
_diffrn_reflns_av_R_equivalents 0.0792
_diffrn_reflns_av_unetI/netI 0.0540
_diffrn_reflns_Laue_measured_fraction_full 0.998
_diffrn_reflns_Laue_measured_fraction_max 0.998
_diffrn_reflns_limit_h_max 19
_diffrn_reflns_limit_h_min -19
_diffrn_reflns_limit_k_max 18
_diffrn_reflns_limit_k_min -18
_diffrn_reflns_limit_l_max 21
_diffrn_reflns_limit_l_min -21
_diffrn_reflns_number 27490
_diffrn_reflns_point_group_measured_fraction_full 0.998
_diffrn_reflns_point_group_measured_fraction_max 0.998
_diffrn_reflns_theta_full 21.469
_diffrn_reflns_theta_max 26.999
_diffrn_reflns_theta_min 1.855
_diffrn_source 'PLSII 2D bending magnet'
_exptl_absorpt_coefficient_mu 0.867
_exptl_absorpt_correction_T_max 1.000
_exptl_absorpt_correction_T_min 0.845
_exptl_absorpt_correction_type empirical
_exptl_absorpt_process_details 'HKL3000sm Scalepack(Otwinowski et.al,2003)'
_exptl_crystal_colour colorless
_exptl_crystal_density_diffrn 1.411
_exptl_crystal_description needle
_exptl_crystal_F_000 1016
_exptl_crystal_size_max 0.105
_exptl_crystal_size_mid 0.095
_exptl_crystal_size_min 0.075
_refine_diff_density_max 1.207
_refine_diff_density_min -1.154
_refine_diff_density_rms 0.099
_refine_ls_extinction_method none
_refine_ls_goodness_of_fit_ref 1.142
_refine_ls_hydrogen_treatment constr
_refine_ls_matrix_type full
_refine_ls_number_parameters 268
_refine_ls_number_reflns 7909
_refine_ls_number_restraints 0
_refine_ls_restrained_S_all 1.142
_refine_ls_R_factor_all 0.0420
_refine_ls_R_factor_gt 0.0386
_refine_ls_shift/su_max 0.000
_refine_ls_shift/su_mean 0.000
_refine_ls_structure_factor_coef Fsqd
_refine_ls_weighting_details 'w=1/[\s^2^(Fo^2^)+(0.0529P)^2^+0.6354P] where P=(Fo^2^+2Fc^2^)/3'
_refine_ls_weighting_scheme calc
_refine_ls_wR_factor_gt 0.1085
_refine_ls_wR_factor_ref 0.1105
_reflns_Friedel_coverage 0.000
_reflns_number_gt 7145
_reflns_number_total 7909
_reflns_threshold_expression 'I > 2\s(I)'
_cod_data_source_file d1ra02365a2.cif
_cod_data_source_block tt_a
_cod_original_cell_volume 2296.2(8)
_cod_original_sg_symbol_H-M 'P 21/n'
_cod_database_code 7242912
_shelx_shelxl_version_number 2018/3
_shelx_space_group_comment
;
The symmetry employed for this shelxl refinement is uniquely defined
by the following loop, which should always be used as a source of
symmetry information in preference to the above space-group names.
They are only intended as comments.
;
_shelx_estimated_absorpt_t_min 0.914
_shelx_estimated_absorpt_t_max 0.938

loop_
_space_group_symop_operation_xyz
'x, y, z'
'-x+1/2, y+1/2, -z+1/2'
'-x, -y, -z'
'x-1/2, -y-1/2, z-1/2'

loop_
_atom_site_label
_atom_site_type_symbol
_atom_site_fract_x
_atom_site_fract_y
_atom_site_fract_z
_atom_site_U_iso_or_equiv
_atom_site_adp_type
_atom_site_occupancy
_atom_site_site_symmetry_order
_atom_site_calc_flag
_atom_site_refinement_flags_posn
_atom_site_refinement_flags_adp
_atom_site_refinement_flags_occupancy
_atom_site_disorder_assembly
_atom_site_disorder_group
Zn1 Zn 0.27720(2) 0.39721(2) 0.14177(2) 0.01154(6) Uani 1 1 d . . . . .
Cl1 Cl 0.33514(3) 0.24068(3) 0.09155(3) 0.01799(8) Uani 1 1 d . . . . .
N1 N 0.14635(8) 0.35725(10) 0.21217(8) 0.0127(2) Uani 1 1 d . . . . .
C1 C 0.04543(10) 0.35759(11) 0.18303(10) 0.0144(2) Uani 1 1 d . . . . .
N2 N 0.14955(8) 0.30722(9) 0.29804(8) 0.0121(2) Uani 1 1 d . . . . .
Cl2 Cl 0.24675(3) 0.52462(3) 0.03528(3) 0.01939(8) Uani 1 1 d . . . . .
C2 C -0.01474(10) 0.30902(12) 0.25060(10) 0.0161(2) Uani 1 1 d . . . . .
H2 H -0.088135 0.299065 0.247216 0.019 Uiso 1 1 calc R U . . .
N3 N 0.26737(9) 0.39031(9) 0.41449(8) 0.0124(2) Uani 1 1 d . . . . .
C3 C 0.05280(10) 0.27814(11) 0.32342(10) 0.0139(2) Uani 1 1 d . . . . .
C4 C 0.01063(11) 0.40360(13) 0.09031(11) 0.0198(3) Uani 1 1 d . . . . .
H4A H -0.065363 0.398033 0.082834 0.030 Uiso 1 1 calc R U . . .
H4B H 0.043202 0.364443 0.039546 0.030 Uiso 1 1 calc R U . . .
H4C H 0.031209 0.478500 0.087723 0.030 Uiso 1 1 calc R U . . .
N4 N 0.36744(9) 0.50792(10) 0.32042(8) 0.0127(2) Uani 1 1 d . . . . .
C5 C 0.03209(11) 0.22423(13) 0.41422(11) 0.0195(3) Uani 1 1 d . . . . .
H5A H -0.038972 0.195668 0.411989 0.029 Uiso 1 1 calc R U . . .
H5B H 0.039670 0.275526 0.465858 0.029 Uiso 1 1 calc R U . . .
H5C H 0.081970 0.166073 0.424495 0.029 Uiso 1 1 calc R U . . .
N5 N 0.38570(8) 0.46086(10) 0.23579(8) 0.0131(2) Uani 1 1 d . . . . .
C6 C 0.24815(9) 0.30011(11) 0.35312(9) 0.0115(2) Uani 1 1 d . . . . .
H6A H 0.247580 0.234625 0.391670 0.014 Uiso 1 1 calc R U . . .
H6AB H 0.306162 0.294041 0.309397 0.014 Uiso 1 1 calc R U . . .
C7 C 0.26972(10) 0.49256(11) 0.36740(10) 0.0134(2) Uani 1 1 d . . . . .
H7A H 0.260940 0.549908 0.414107 0.016 Uiso 1 1 calc R U . . .
H7AB H 0.210984 0.496927 0.320533 0.016 Uiso 1 1 calc R U . . .
C8 C 0.45522(10) 0.55348(11) 0.35780(10) 0.0151(2) Uani 1 1 d . . . . .
C9 C 0.53275(10) 0.53599(12) 0.29489(10) 0.0168(3) Uani 1 1 d . . . . .
H9 H 0.603312 0.558427 0.301188 0.020 Uiso 1 1 calc R U . . .
C10 C 0.48676(10) 0.47852(11) 0.21973(10) 0.0145(2) Uani 1 1 d . . . . .
C11 C 0.45489(13) 0.61422(13) 0.44785(11) 0.0211(3) Uani 1 1 d . . . . .
H11A H 0.525675 0.638903 0.464046 0.032 Uiso 1 1 calc R U . . .
H11B H 0.430541 0.568131 0.498080 0.032 Uiso 1 1 calc R U . . .
H11C H 0.408230 0.675529 0.440574 0.032 Uiso 1 1 calc R U . . .
C12 C 0.53454(11) 0.44099(13) 0.13154(11) 0.0198(3) Uani 1 1 d . . . . .
H12A H 0.602569 0.475078 0.125176 0.030 Uiso 1 1 calc R U . . .
H12B H 0.488860 0.459538 0.077341 0.030 Uiso 1 1 calc R U . . .
H12C H 0.543580 0.363712 0.134192 0.030 Uiso 1 1 calc R U . . .
C13 C 0.23095(10) 0.38495(11) 0.50786(10) 0.0126(2) Uani 1 1 d . . . . .
C14 C 0.25369(10) 0.29406(11) 0.56148(9) 0.0134(2) Uani 1 1 d . . . . .
H14 H 0.292496 0.237932 0.534980 0.016 Uiso 1 1 calc R U . . .
C15 C 0.22014(10) 0.28486(12) 0.65316(10) 0.0150(2) Uani 1 1 d . . . . .
H15 H 0.234402 0.221318 0.687301 0.018 Uiso 1 1 calc R U . . .
C16 C 0.16613(11) 0.36670(13) 0.69602(10) 0.0178(3) Uani 1 1 d . . . . .
C17 C 0.14479(13) 0.45710(14) 0.64220(12) 0.0235(3) Uani 1 1 d . . . . .
H17 H 0.108439 0.514346 0.669682 0.028 Uiso 1 1 calc R U . . .
C18 C 0.17506(13) 0.46642(13) 0.54909(11) 0.0208(3) Uani 1 1 d . . . . .
H18 H 0.157479 0.528431 0.513895 0.025 Uiso 1 1 calc R U . . .
C19 C 0.12971(12) 0.35965(14) 0.79648(10) 0.0208(3) Uani 1 1 d . . . . .
H19 H 0.136018 0.432238 0.824724 0.025 Uiso 1 1 calc R U . . .
C20 C 0.01491(14) 0.3277(2) 0.79755(13) 0.0355(5) Uani 1 1 d . . . . .
H20A H -0.008255 0.328025 0.862464 0.053 Uiso 1 1 calc R U . . .
H20B H 0.006289 0.256261 0.770969 0.053 Uiso 1 1 calc R U . . .
H20C H -0.026918 0.378311 0.759892 0.053 Uiso 1 1 calc R U . . .
C21 C 0.19470(19) 0.2845(2) 0.85834(13) 0.0452(6) Uani 1 1 d . . . . .
H21A H 0.172528 0.289689 0.923412 0.068 Uiso 1 1 calc R U . . .
H21B H 0.268458 0.303969 0.855683 0.068 Uiso 1 1 calc R U . . .
H21C H 0.184998 0.211480 0.835802 0.068 Uiso 1 1 calc R U . . .

loop_
_atom_site_aniso_label
_atom_site_aniso_U_11
_atom_site_aniso_U_22
_atom_site_aniso_U_33
_atom_site_aniso_U_23
_atom_site_aniso_U_13
_atom_site_aniso_U_12
Zn1 0.00932(8) 0.01804(9) 0.00734(9) 0.00104(5) 0.00141(6) -0.00067(5)
Cl1 0.01716(14) 0.01972(15) 0.01738(16) -0.00269(13) 0.00460(12) -0.00012(11)
N1 0.0088(4) 0.0208(5) 0.0084(4) 0.0014(4) 0.0012(3) -0.0002(4)
C1 0.0098(5) 0.0196(6) 0.0137(6) -0.0007(5) 0.0000(4) 0.0007(4)
N2 0.0083(4) 0.0196(5) 0.0083(4) 0.0014(4) 0.0015(3) -0.0009(4)
Cl2 0.01724(15) 0.02373(16) 0.01706(16) 0.00834(13) -0.00130(12) -0.00191(11)
C2 0.0081(5) 0.0236(6) 0.0165(6) 0.0003(6) 0.0012(4) -0.0006(4)
N3 0.0142(5) 0.0164(5) 0.0069(5) 0.0002(4) 0.0039(4) -0.0010(4)
C3 0.0087(5) 0.0199(6) 0.0135(6) -0.0006(5) 0.0040(4) -0.0005(4)
C4 0.0140(6) 0.0289(7) 0.0162(7) 0.0036(6) -0.0034(5) 0.0011(5)
N4 0.0115(4) 0.0182(5) 0.0085(5) -0.0006(4) 0.0024(4) -0.0020(4)
C5 0.0133(5) 0.0301(7) 0.0153(6) 0.0043(6) 0.0051(5) -0.0037(5)
N5 0.0104(4) 0.0207(5) 0.0083(5) -0.0008(4) 0.0021(4) -0.0008(4)
C6 0.0082(5) 0.0187(5) 0.0077(5) -0.0007(5) 0.0010(4) 0.0001(4)
C7 0.0117(5) 0.0171(5) 0.0116(5) 0.0005(5) 0.0041(4) -0.0001(4)
C8 0.0140(5) 0.0195(6) 0.0118(6) 0.0006(5) -0.0008(4) -0.0035(4)
C9 0.0113(5) 0.0230(6) 0.0162(6) 0.0018(6) 0.0003(4) -0.0033(5)
C10 0.0103(5) 0.0202(6) 0.0130(6) 0.0021(5) 0.0023(4) -0.0009(4)
C11 0.0227(7) 0.0265(7) 0.0141(6) -0.0028(6) -0.0016(5) -0.0053(5)
C12 0.0135(5) 0.0295(7) 0.0171(6) -0.0003(6) 0.0071(5) -0.0006(5)
C13 0.0109(5) 0.0189(5) 0.0081(5) -0.0010(5) 0.0025(4) -0.0003(4)
C14 0.0114(5) 0.0203(6) 0.0084(5) -0.0014(5) 0.0017(4) 0.0002(4)
C15 0.0125(5) 0.0241(6) 0.0084(5) 0.0001(5) 0.0008(4) -0.0022(5)
C16 0.0156(6) 0.0282(7) 0.0097(6) -0.0025(6) 0.0039(4) -0.0029(5)
C17 0.0285(7) 0.0258(7) 0.0169(7) -0.0015(6) 0.0116(6) 0.0051(6)
C18 0.0247(7) 0.0232(7) 0.0152(6) 0.0010(6) 0.0094(5) 0.0064(5)
C19 0.0184(6) 0.0344(8) 0.0099(6) -0.0049(6) 0.0049(5) -0.0043(6)
C20 0.0233(8) 0.0658(14) 0.0180(7) -0.0115(9) 0.0095(6) -0.0136(8)
C21 0.0421(11) 0.0815(18) 0.0124(7) 0.0082(10) 0.0071(7) 0.0187(12)

loop_
_atom_type_symbol
_atom_type_description
_atom_type_scat_dispersion_real
_atom_type_scat_dispersion_imag
_atom_type_scat_source
C C 0.0021 0.0012 'International Tables Vol C Tables 4.2.6.8 and 6.1.1.4'
H H 0.0000 0.0000 'International Tables Vol C Tables 4.2.6.8 and 6.1.1.4'
N N 0.0044 0.0024 'International Tables Vol C Tables 4.2.6.8 and 6.1.1.4'
Cl Cl 0.1177 0.1185 'International Tables Vol C Tables 4.2.6.8 and 6.1.1.4'
Zn Zn 0.3307 1.0994 'International Tables Vol C Tables 4.2.6.8 and 6.1.1.4'

loop_
_geom_angle_atom_site_label_1
_geom_angle_atom_site_label_2
_geom_angle_atom_site_label_3
_geom_angle
_geom_angle_site_symmetry_1
_geom_angle_site_symmetry_3
_geom_angle_publ_flag
N1 Zn1 N5 109.00(5) . . ?
N1 Zn1 Cl2 112.42(4) . . ?
N5 Zn1 Cl2 105.04(4) . . ?
N1 Zn1 Cl1 103.19(4) . . ?
N5 Zn1 Cl1 109.02(4) . . ?
Cl2 Zn1 Cl1 118.01(2) . . ?
C1 N1 N2 105.86(11) . . ?
C1 N1 Zn1 130.22(9) . . ?
N2 N1 Zn1 123.23(8) . . ?
N1 C1 C2 109.69(12) . . ?
N1 C1 C4 121.83(13) . . ?
C2 C1 C4 128.48(12) . . ?
C3 N2 N1 111.21(11) . . ?
C3 N2 C6 128.48(12) . . ?
N1 N2 C6 120.05(10) . . ?
C3 C2 C1 106.94(11) . . ?
C3 C2 H2 126.5 . . ?
C1 C2 H2 126.5 . . ?
C13 N3 C6 118.05(11) . . ?
C13 N3 C7 119.00(11) . . ?
C6 N3 C7 115.02(11) . . ?
N2 C3 C2 106.30(12) . . ?
N2 C3 C5 123.14(12) . . ?
C2 C3 C5 130.57(12) . . ?
C1 C4 H4A 109.5 . . ?
C1 C4 H4B 109.5 . . ?
H4A C4 H4B 109.5 . . ?
C1 C4 H4C 109.5 . . ?
H4A C4 H4C 109.5 . . ?
H4B C4 H4C 109.5 . . ?
C8 N4 N5 111.21(11) . . ?
C8 N4 C7 126.46(12) . . ?
N5 N4 C7 121.57(11) . . ?
C3 C5 H5A 109.5 . . ?
C3 C5 H5B 109.5 . . ?
H5A C5 H5B 109.5 . . ?
C3 C5 H5C 109.5 . . ?
H5A C5 H5C 109.5 . . ?
H5B C5 H5C 109.5 . . ?
C10 N5 N4 105.92(11) . . ?
C10 N5 Zn1 126.08(10) . . ?
N4 N5 Zn1 127.33(8) . . ?
N3 C6 N2 113.53(11) . . ?
N3 C6 H6A 108.9 . . ?
N2 C6 H6A 108.9 . . ?
N3 C6 H6AB 108.9 . . ?
N2 C6 H6AB 108.9 . . ?
H6A C6 H6AB 107.7 . . ?
N3 C7 N4 111.23(11) . . ?
N3 C7 H7A 109.4 . . ?
N4 C7 H7A 109.4 . . ?
N3 C7 H7AB 109.4 . . ?
N4 C7 H7AB 109.4 . . ?
H7A C7 H7AB 108.0 . . ?
N4 C8 C9 106.67(12) . . ?
N4 C8 C11 121.71(13) . . ?
C9 C8 C11 131.52(13) . . ?
C8 C9 C10 106.42(12) . . ?
C8 C9 H9 126.8 . . ?
C10 C9 H9 126.8 . . ?
N5 C10 C9 109.77(13) . . ?
N5 C10 C12 121.24(13) . . ?
C9 C10 C12 128.97(12) . . ?
C8 C11 H11A 109.5 . . ?
C8 C11 H11B 109.5 . . ?
H11A C11 H11B 109.5 . . ?
C8 C11 H11C 109.5 . . ?
H11A C11 H11C 109.5 . . ?
H11B C11 H11C 109.5 . . ?
C10 C12 H12A 109.5 . . ?
C10 C12 H12B 109.5 . . ?
H12A C12 H12B 109.5 . . ?
C10 C12 H12C 109.5 . . ?
H12A C12 H12C 109.5 . . ?
H12B C12 H12C 109.5 . . ?
C18 C13 C14 118.21(13) . . ?
C18 C13 N3 123.27(13) . . ?
C14 C13 N3 118.52(12) . . ?
C15 C14 C13 120.84(13) . . ?
C15 C14 H14 119.6 . . ?
C13 C14 H14 119.6 . . ?
C14 C15 C16 121.55(14) . . ?
C14 C15 H15 119.2 . . ?
C16 C15 H15 119.2 . . ?
C17 C16 C15 117.02(13) . . ?
C17 C16 C19 120.17(14) . . ?
C15 C16 C19 122.80(15) . . ?
C16 C17 C18 122.21(15) . . ?
C16 C17 H17 118.9 . . ?
C18 C17 H17 118.9 . . ?
C13 C18 C17 120.12(15) . . ?
C13 C18 H18 119.9 . . ?
C17 C18 H18 119.9 . . ?
C21 C19 C16 113.51(14) . . ?
C21 C19 C20 109.88(18) . . ?
C16 C19 C20 110.69(13) . . ?
C21 C19 H19 107.5 . . ?
C16 C19 H19 107.5 . . ?
C20 C19 H19 107.5 . . ?
C19 C20 H20A 109.5 . . ?
C19 C20 H20B 109.5 . . ?
H20A C20 H20B 109.5 . . ?
C19 C20 H20C 109.5 . . ?
H20A C20 H20C 109.5 . . ?
H20B C20 H20C 109.5 . . ?
C19 C21 H21A 109.5 . . ?
C19 C21 H21B 109.5 . . ?
H21A C21 H21B 109.5 . . ?
C19 C21 H21C 109.5 . . ?
H21A C21 H21C 109.5 . . ?
H21B C21 H21C 109.5 . . ?

loop_
_geom_bond_atom_site_label_1
_geom_bond_atom_site_label_2
_geom_bond_distance
_geom_bond_site_symmetry_2
_geom_bond_publ_flag
Zn1 N1 2.0486(12) . ?
Zn1 N5 2.0583(13) . ?
Zn1 Cl2 2.2306(5) . ?
Zn1 Cl1 2.2319(5) . ?
N1 C1 1.3460(16) . ?
N1 N2 1.3733(16) . ?
C1 C2 1.395(2) . ?
C1 C4 1.494(2) . ?
N2 C3 1.3560(16) . ?
N2 C6 1.4673(17) . ?
C2 C3 1.383(2) . ?
C2 H2 0.9500 . ?
N3 C13 1.4249(18) . ?
N3 C6 1.4478(17) . ?
N3 C7 1.4515(18) . ?
C3 C5 1.491(2) . ?
C4 H4A 0.9800 . ?
C4 H4B 0.9800 . ?
C4 H4C 0.9800 . ?
N4 C8 1.3559(17) . ?
N4 N5 1.3692(16) . ?
N4 C7 1.4549(17) . ?
C5 H5A 0.9800 . ?
C5 H5B 0.9800 . ?
C5 H5C 0.9800 . ?
N5 C10 1.3439(17) . ?
C6 H6A 0.9900 . ?
C6 H6AB 0.9900 . ?
C7 H7A 0.9900 . ?
C7 H7AB 0.9900 . ?
C8 C9 1.379(2) . ?
C8 C11 1.491(2) . ?
C9 C10 1.403(2) . ?
C9 H9 0.9500 . ?
C10 C12 1.492(2) . ?
C11 H11A 0.9800 . ?
C11 H11B 0.9800 . ?
C11 H11C 0.9800 . ?
C12 H12A 0.9800 . ?
C12 H12B 0.9800 . ?
C12 H12C 0.9800 . ?
C13 C18 1.393(2) . ?
C13 C14 1.400(2) . ?
C14 C15 1.3924(19) . ?
C14 H14 0.9500 . ?
C15 C16 1.394(2) . ?
C15 H15 0.9500 . ?
C16 C17 1.393(2) . ?
C16 C19 1.522(2) . ?
C17 C18 1.398(2) . ?
C17 H17 0.9500 . ?
C18 H18 0.9500 . ?
C19 C21 1.520(3) . ?
C19 C20 1.528(2) . ?
C19 H19 1.0000 . ?
C20 H20A 0.9800 . ?
C20 H20B 0.9800 . ?
C20 H20C 0.9800 . ?
C21 H21A 0.9800 . ?
C21 H21B 0.9800 . ?
C21 H21C 0.9800 . ?

loop_
_geom_torsion_atom_site_label_1
_geom_torsion_atom_site_label_2
_geom_torsion_atom_site_label_3
_geom_torsion_atom_site_label_4
_geom_torsion
_geom_torsion_site_symmetry_1
_geom_torsion_site_symmetry_2
_geom_torsion_site_symmetry_3
_geom_torsion_site_symmetry_4
_geom_torsion_publ_flag
N2 N1 C1 C2 0.60(16) . . . . ?
Zn1 N1 C1 C2 171.11(10) . . . . ?
N2 N1 C1 C4 -178.60(13) . . . . ?
Zn1 N1 C1 C4 -8.1(2) . . . . ?
C1 N1 N2 C3 -1.00(15) . . . . ?
Zn1 N1 N2 C3 -172.34(9) . . . . ?
C1 N1 N2 C6 -175.55(12) . . . . ?
Zn1 N1 N2 C6 13.10(16) . . . . ?
N1 C1 C2 C3 -0.02(17) . . . . ?
C4 C1 C2 C3 179.12(14) . . . . ?
N1 N2 C3 C2 0.99(16) . . . . ?
C6 N2 C3 C2 174.97(13) . . . . ?
N1 N2 C3 C5 -178.72(13) . . . . ?
C6 N2 C3 C5 -4.7(2) . . . . ?
C1 C2 C3 N2 -0.58(16) . . . . ?
C1 C2 C3 C5 179.09(15) . . . . ?
C8 N4 N5 C10 -0.65(15) . . . . ?
C7 N4 N5 C10 -171.23(12) . . . . ?
C8 N4 N5 Zn1 -171.71(10) . . . . ?
C7 N4 N5 Zn1 17.70(18) . . . . ?
C13 N3 C6 N2 90.52(14) . . . . ?
C7 N3 C6 N2 -58.22(15) . . . . ?
C3 N2 C6 N3 -85.26(17) . . . . ?
N1 N2 C6 N3 88.25(14) . . . . ?
C13 N3 C7 N4 134.90(12) . . . . ?
C6 N3 C7 N4 -76.68(14) . . . . ?
C8 N4 C7 N3 -90.72(16) . . . . ?
N5 N4 C7 N3 78.34(15) . . . . ?
N5 N4 C8 C9 0.46(16) . . . . ?
C7 N4 C8 C9 170.47(13) . . . . ?
N5 N4 C8 C11 177.21(13) . . . . ?
C7 N4 C8 C11 -12.8(2) . . . . ?
N4 C8 C9 C10 -0.08(16) . . . . ?
C11 C8 C9 C10 -176.40(15) . . . . ?
N4 N5 C10 C9 0.59(15) . . . . ?
Zn1 N5 C10 C9 171.79(10) . . . . ?
N4 N5 C10 C12 -178.23(13) . . . . ?
Zn1 N5 C10 C12 -7.02(19) . . . . ?
C8 C9 C10 N5 -0.32(17) . . . . ?
C8 C9 C10 C12 178.37(15) . . . . ?
C6 N3 C13 C18 -132.01(15) . . . . ?
C7 N3 C13 C18 15.5(2) . . . . ?
C6 N3 C13 C14 48.98(17) . . . . ?
C7 N3 C13 C14 -163.55(12) . . . . ?
C18 C13 C14 C15 0.8(2) . . . . ?
N3 C13 C14 C15 179.87(12) . . . . ?
C13 C14 C15 C16 -2.2(2) . . . . ?
C14 C15 C16 C17 1.6(2) . . . . ?
C14 C15 C16 C19 -179.17(13) . . . . ?
C15 C16 C17 C18 0.4(2) . . . . ?
C19 C16 C17 C18 -178.86(15) . . . . ?
C14 C13 C18 C17 1.1(2) . . . . ?
N3 C13 C18 C17 -177.87(15) . . . . ?
C16 C17 C18 C13 -1.8(3) . . . . ?
C17 C16 C19 C21 -155.00(19) . . . . ?
C15 C16 C19 C21 25.8(2) . . . . ?
C17 C16 C19 C20 80.9(2) . . . . ?
C15 C16 C19 C20 -98.29(19) . . . . ?
